data_1561940
loop_
_publ_author_name
'Wang, Kai'
'Zou, Hua-Hong'
'Chen, Zi-Lu'
'Zhang, Zhong'
'Sun, Wei-Yin'
'Liang, Fu-Pei'

_publ_section_title
;
 One-dimensional Co(II)/Ni(II) complexes of 2-hydroxyisophthalate:
 Structures and magnetic properties
;
_journal_name_full 'Journal of Solid State Chemistry'
_journal_page_first 36
_journal_page_last 41
_journal_paper_doi 10.1016/j.jssc.2015.01.029
_journal_volume 226
_journal_year 2015
_chemical_formula_moiety 'C18 H16 N2 Ni O6'
_chemical_formula_sum 'C18 H16 N2 Ni O6'
_chemical_formula_weight 415.03
_space_group_crystal_system monoclinic
_space_group_IT_number 14
_space_group_name_Hall '-P 2yn'
_space_group_name_H-M_alt 'P 1 21/n 1'
_symmetry_Int_Tables_number 14
_atom_sites_solution_primary heavy
_cell_angle_alpha 90
_cell_angle_beta 101.415(4)
_cell_angle_gamma 90
_cell_formula_units_Z 4
_cell_length_a 10.3400(5)
_cell_length_b 9.0163(3)
_cell_length_c 20.0629(7)
_cell_measurement_reflns_used 6402
_cell_measurement_temperature 296.15
_cell_measurement_theta_max 27.5860
_cell_measurement_theta_min 3.8240
_cell_volume 1833.44(13)
_computing_cell_refinement
;
CrysAlisPro, Agilent Technologies,
Version 1.171.36.28 (release 01-02-2013 CrysAlis171 .NET)
(compiled Feb  1 2013,16:14:44)
;
_computing_data_collection
;
CrysAlisPro, Agilent Technologies,
Version 1.171.36.28 (release 01-02-2013 CrysAlis171 .NET)
(compiled Feb  1 2013,16:14:44)
;
_computing_data_reduction
;
CrysAlisPro, Agilent Technologies,
Version 1.171.36.28 (release 01-02-2013 CrysAlis171 .NET)
(compiled Feb  1 2013,16:14:44)
;
_computing_molecular_graphics 'Olex2 (Dolomanov et al., 2009)'
_computing_publication_material 'Olex2 (Dolomanov et al., 2009)'
_computing_structure_refinement 'olex2.refine (Bourhis et al., 2013)'
_computing_structure_solution 'XS (Sheldrick, 2008)'
_diffrn_ambient_temperature 296.15
_diffrn_detector_area_resol_mean 15.9784
_diffrn_measured_fraction_theta_full 0.9988
_diffrn_measured_fraction_theta_max 0.9988
_diffrn_measurement_details
;
#__ type_ start__ end____ width___ exp.time_
  1 omega  -17.00   23.00   1.0000   20.0000
omega____ theta____ kappa____ phi______ frames
    -      -18.2686  -99.0000 -150.0000 40

#__ type_ start__ end____ width___ exp.time_
  2 omega  -96.00  -53.00   1.0000   20.0000
omega____ theta____ kappa____ phi______ frames
    -      -18.2686 -178.0000   60.0000 43

#__ type_ start__ end____ width___ exp.time_
  3 omega  -47.00   30.00   1.0000   20.0000
omega____ theta____ kappa____ phi______ frames
    -       19.3623  -57.0000 -180.0000 77

#__ type_ start__ end____ width___ exp.time_
  4 omega   28.00   60.00   1.0000   20.0000
omega____ theta____ kappa____ phi______ frames
    -       19.3623   57.0000  -90.0000 32

#__ type_ start__ end____ width___ exp.time_
  5 omega  -50.00   35.00   1.0000   20.0000
omega____ theta____ kappa____ phi______ frames
    -       19.3623  -57.0000  -60.0000 85

#__ type_ start__ end____ width___ exp.time_
  6 omega   58.00   88.00   1.0000   20.0000
omega____ theta____ kappa____ phi______ frames
    -       19.3623   57.0000   90.0000 30

#__ type_ start__ end____ width___ exp.time_
  7 omega  -19.00   62.00   1.0000   20.0000
omega____ theta____ kappa____ phi______ frames
    -       19.3623  -99.0000   60.0000 81

#__ type_ start__ end____ width___ exp.time_
  8 omega   -2.00   58.00   1.0000   20.0000
omega____ theta____ kappa____ phi______ frames
    -       19.3623   57.0000 -150.0000 60

#__ type_ start__ end____ width___ exp.time_
  9 omega   -2.00   88.00   1.0000   20.0000
omega____ theta____ kappa____ phi______ frames
    -       19.3623   57.0000    0.0000 90
;
_diffrn_measurement_device_type 'SuperNova, Single source at offset, Eos'
_diffrn_measurement_method '\w scans'
_diffrn_orient_matrix_UB_11 -0.0427087000
_diffrn_orient_matrix_UB_12 -0.0267447000
_diffrn_orient_matrix_UB_13 -0.0296430000
_diffrn_orient_matrix_UB_21 -0.0358330000
_diffrn_orient_matrix_UB_22 -0.0408883000
_diffrn_orient_matrix_UB_23 0.0205282000
_diffrn_orient_matrix_UB_31 -0.0422473000
_diffrn_orient_matrix_UB_32 0.0617069000
_diffrn_orient_matrix_UB_33 0.0007502000
_diffrn_radiation_monochromator mirror
_diffrn_radiation_type 'Mo K\a'
_diffrn_radiation_wavelength 0.71073
_diffrn_reflns_av_R_equivalents 0.0516
_diffrn_reflns_av_unetI/netI 0.0668
_diffrn_reflns_limit_h_max 13
_diffrn_reflns_limit_h_min -13
_diffrn_reflns_limit_k_max 11
_diffrn_reflns_limit_k_min -11
_diffrn_reflns_limit_l_max 26
_diffrn_reflns_limit_l_min -27
_diffrn_reflns_number 19245
_diffrn_reflns_theta_full 26.0000
_diffrn_reflns_theta_max 25.00
_diffrn_reflns_theta_min 3.02
_diffrn_source 'SuperNova (Mo) X-ray Source'
_exptl_absorpt_coefficient_mu 1.095
_exptl_absorpt_correction_T_max 1.00000
_exptl_absorpt_correction_T_min 0.71327
_exptl_absorpt_correction_type multi-scan
_exptl_absorpt_process_details
;
CrysAlisPro, Agilent Technologies,
Version 1.171.36.28 (release 01-02-2013 CrysAlis171 .NET)
(compiled Feb  1 2013,16:14:44)
Empirical absorption correction using spherical harmonics,
 implemented in SCALE3 ABSPACK scaling algorithm.
;
_exptl_crystal_colour blue
_exptl_crystal_colour_primary blue
_exptl_crystal_density_diffrn 1.5034
_exptl_crystal_description block
_exptl_crystal_F_000 857.8515
_exptl_crystal_size_max 0.12
_exptl_crystal_size_mid 0.08
_exptl_crystal_size_min 0.05
_refine_diff_density_max 0.4297
_refine_diff_density_min -0.4547
_refine_diff_density_rms 0.0853
_refine_ls_d_res_high 0.8409
_refine_ls_d_res_low 6.7365
_refine_ls_goodness_of_fit_ref 0.9433
_refine_ls_hydrogen_treatment mixed
_refine_ls_matrix_type full
_refine_ls_number_constraints 27
_refine_ls_number_parameters 249
_refine_ls_number_reflns 3231
_refine_ls_number_restraints 3
_refine_ls_restrained_S_all 0.9428
_refine_ls_R_factor_all 0.0484
_refine_ls_R_factor_gt 0.0320
_refine_ls_shift/su_max 0.0003
_refine_ls_shift/su_mean 0.0000
_refine_ls_structure_factor_coef Fsqd
_refine_ls_weighting_details 'w=1/[\s^2^(Fo^2^)+(0.0292P)^2^] where P=(Fo^2^+2Fc^2^)/3'
_refine_ls_weighting_scheme calc
_refine_ls_wR_factor_gt 0.0621
_refine_ls_wR_factor_ref 0.0653
_reflns_Friedel_coverage 0.0
_reflns_limit_h_max 9
_reflns_limit_h_min -12
_reflns_limit_k_max 10
_reflns_limit_k_min 0
_reflns_limit_l_max 23
_reflns_limit_l_min -9
_reflns_number_gt 2466
_reflns_number_total 3231
_reflns_threshold_expression I>=2u(I)
_cod_data_source_file JSSC-2015-226-36.cif
_cod_data_source_block 130402-LFP--WK-12121821
_cod_original_cell_volume 1833.43(12)
_cod_database_code 1561940
_chemical_oxdiff_formula 'C H O Ni'
_reflns_odcompleteness_completeness 99.80
_reflns_odcompleteness_iscentric 1
_reflns_odcompleteness_theta 26.32
_olex2_refinement_description
;
1. Fixed Uiso
 At 1.2 times of:
  All C(H) groups
2. Restrained distances
 O6-H1 = O6-H2
 0.85 with sigma of 0.01
 H1-H2
 1.4 with sigma of 0.02
3.a Riding coordinates:
 O2(H1,H2)
3.b Aromatic/amide H refined with riding coordinates:
 C5(H6), C17(H16), C3(H4), C16(H15), C4(H5), C9(H7), C12(H11), C13(H12),
 C15(H14), C10(H10), C14(H13), C11(H8), C18(H9)
;

loop_
_space_group_symop_id
_space_group_symop_operation_xyz
1 x,y,z
2 -x+1/2,y+1/2,-z+1/2
3 -x,-y,-z
4 x-1/2,-y-1/2,z-1/2

loop_
_atom_site_label
_atom_site_type_symbol
_atom_site_fract_x
_atom_site_fract_y
_atom_site_fract_z
_atom_site_U_iso_or_equiv
_atom_site_adp_type
_atom_site_occupancy
_atom_site_refinement_flags_posn
Ni1 Ni 0.81180(3) 0.15004(3) 0.813623(13) 0.02716(11) Uani 1.000000 .
O1 O 0.78888(15) 0.36089(15) 0.78159(7) 0.0349(4) Uani 1.000000 .
O3 O 0.94296(15) 0.22090(16) 0.89539(7) 0.0323(4) Uani 1.000000 .
C6 C 1.1089(2) 0.3684(2) 0.96108(10) 0.0243(5) Uani 1.000000 .
N1 N 0.9698(2) 0.1196(2) 0.76197(10) 0.0403(5) Uani 1.000000 .
C7 C 1.0007(2) 0.3519(2) 0.90495(10) 0.0233(5) Uani 1.000000 .
N2 N 0.6600(2) 0.1755(2) 0.86840(9) 0.0358(5) Uani 1.000000 .
O4 O 1.09415(19) 0.11451(19) 0.99241(9) 0.0503(5) Uani 1.000000 .
C2 C 0.9615(2) 0.4781(2) 0.86340(10) 0.0221(5) Uani 1.000000 .
C1 C 0.8515(2) 0.4787(2) 0.80234(10) 0.0253(5) Uani 1.000000 .
C8 C 1.1552(2) 0.2419(3) 1.00697(11) 0.0314(6) Uani 1.000000 .
C5 C 1.1693(2) 0.5050(2) 0.97570(11) 0.0320(6) Uani 1.000000 .
H6 H 1.2385(2) 0.5143(2) 1.01288(11) 0.0384(7) Uiso 1.000000 R
C17 C 0.6771(3) 0.1340(3) 0.93318(12) 0.0441(7) Uani 1.000000 .
H16 H 0.7565(3) 0.0889(3) 0.95268(12) 0.0529(8) Uiso 1.000000 R
C3 C 1.0259(2) 0.6119(2) 0.88089(10) 0.0288(5) Uani 1.000000 .
H4 H 0.9989(2) 0.6949(2) 0.85422(10) 0.0346(7) Uiso 1.000000 R
C16 C 0.5851(3) 0.1537(4) 0.97282(16) 0.0663(9) Uani 1.000000 .
H15 H 0.6017(3) 0.1222(4) 1.01784(16) 0.0796(11) Uiso 1.000000 R
C4 C 1.1283(2) 0.6270(2) 0.93604(11) 0.0347(6) Uani 1.000000 .
H5 H 1.1690(2) 0.7184(2) 0.94628(11) 0.0417(7) Uiso 1.000000 R
C9 C 0.9630(3) 0.1640(3) 0.69860(14) 0.0649(9) Uani 1.000000 .
H7 H 0.8834(3) 0.2018(3) 0.67488(14) 0.0779(11) Uiso 1.000000 R
C12 C 1.0831(3) 0.0625(3) 0.79418(15) 0.0610(8) Uani 1.000000 .
H11 H 1.0886(3) 0.0287(3) 0.83845(15) 0.0732(10) Uiso 1.000000 R
C13 C 0.5455(3) 0.2397(3) 0.84183(16) 0.0638(9) Uani 1.000000 .
H12 H 0.5307(3) 0.2701(3) 0.79666(16) 0.0765(10) Uiso 1.000000 R
O5 O 1.24521(16) 0.25110(18) 1.05655(8) 0.0421(5) Uani 1.000000 .
C15 C 0.4694(4) 0.2201(4) 0.9452(2) 0.0898(12) Uani 1.000000 .
H14 H 0.4056(4) 0.2362(4) 0.9712(2) 0.1077(14) Uiso 1.000000 R
C10 C 1.1927(4) 0.0505(5) 0.7657(2) 0.0995(13) Uani 1.000000 .
H10 H 1.2706(4) 0.0097(5) 0.7899(2) 0.1194(15) Uiso 1.000000 R
C14 C 0.4477(3) 0.2629(4) 0.8788(2) 0.0933(12) Uani 1.000000 .
H13 H 0.3683(3) 0.3072(4) 0.8587(2) 0.1120(15) Uiso 1.000000 R
C11 C 1.0674(5) 0.1570(5) 0.6663(2) 0.1096(15) Uani 1.000000 .
H8 H 1.0591(5) 0.1901(5) 0.6217(2) 0.1316(18) Uiso 1.000000 R
C18 C 1.1839(5) 0.1005(6) 0.7005(3) 0.1227(17) Uani 1.000000 .
H9 H 1.2567(5) 0.0960(6) 0.6799(3) 0.147(2) Uiso 1.000000 R
O6 O 0.84247(16) -0.06998(16) 0.84360(8) 0.0347(4) Uani 1.000000 D
O2 O 0.82536(16) 0.60060(16) 0.77208(7) 0.0349(4) Uani 1.000000 .
H1 H 0.80669(16) -0.11703(16) 0.80755(7) 0.074(10) Uiso 1.000000 DR
H2 H 0.81491(16) -0.10700(16) 0.87686(7) 0.047(8) Uiso 1.000000 DR
H3 H 1.030(3) 0.133(3) 0.9589(15) 0.084(11) Uiso 1.000000 .

loop_
_atom_site_aniso_label
_atom_site_aniso_U_11
_atom_site_aniso_U_22
_atom_site_aniso_U_33
_atom_site_aniso_U_12
_atom_site_aniso_U_13
_atom_site_aniso_U_23
Ni1 0.0339(2) 0.02123(16) 0.02152(16) -0.00036(14) -0.00624(12) 0.00105(13)
O1 0.0452(11) 0.0219(8) 0.0285(8) -0.0046(8) -0.0146(7) 0.0041(7)
O3 0.0395(11) 0.0232(9) 0.0263(8) -0.0050(7) -0.0126(7) 0.0056(7)
C6 0.0234(13) 0.0298(13) 0.0184(11) 0.0012(10) 0.0010(9) 0.0020(10)
N1 0.0437(15) 0.0409(13) 0.0340(12) -0.0028(11) 0.0023(10) 0.0020(10)
C7 0.0245(13) 0.0263(12) 0.0182(10) 0.0006(10) 0.0025(9) -0.0011(10)
N2 0.0353(14) 0.0332(12) 0.0355(12) -0.0004(10) -0.0009(10) -0.0019(9)
O4 0.0544(14) 0.0371(11) 0.0459(11) -0.0061(9) -0.0227(10) 0.0150(9)
C2 0.0244(14) 0.0219(12) 0.0180(11) 0.0009(10) -0.0006(9) -0.0006(9)
C1 0.0303(14) 0.0243(13) 0.0188(11) 0.0015(10) -0.0009(10) 0.0009(10)
C8 0.0292(16) 0.0388(15) 0.0244(12) 0.0027(12) 0.0012(11) 0.0058(11)
C5 0.0271(15) 0.0390(14) 0.0257(12) -0.0029(11) -0.0048(10) -0.0026(11)
C17 0.0456(18) 0.0472(17) 0.0379(15) -0.0040(13) 0.0043(13) -0.0046(13)
C3 0.0315(15) 0.0276(13) 0.0256(12) -0.0019(11) 0.0014(10) 0.0013(10)
C16 0.066(2) 0.083(2) 0.054(2) -0.017(2) 0.0222(18) -0.0083(17)
C4 0.0363(16) 0.0302(14) 0.0327(13) -0.0106(11) -0.0051(11) -0.0016(11)
C9 0.083(3) 0.069(2) 0.0466(18) 0.0058(18) 0.0228(18) 0.0146(16)
C12 0.042(2) 0.081(2) 0.0576(19) 0.0043(17) 0.0040(16) -0.0024(17)
C13 0.046(2) 0.076(2) 0.065(2) 0.0118(17) 0.0001(17) 0.0094(17)
O5 0.0392(11) 0.0507(11) 0.0288(9) -0.0007(8) -0.0119(8) 0.0087(8)
C15 0.062(3) 0.119(3) 0.098(3) -0.002(2) 0.041(2) -0.014(3)
C10 0.047(3) 0.138(4) 0.115(3) 0.007(2) 0.018(2) -0.018(3)
C14 0.041(2) 0.126(4) 0.114(3) 0.024(2) 0.018(2) 0.006(3)
C11 0.121(4) 0.138(4) 0.087(3) 0.001(3) 0.063(3) 0.025(3)
C18 0.089(4) 0.163(5) 0.137(5) -0.017(3) 0.074(4) -0.002(4)
O6 0.0525(12) 0.0250(9) 0.0215(9) -0.0004(8) -0.0051(8) 0.0020(8)
O2 0.0484(11) 0.0210(8) 0.0268(8) -0.0003(7) -0.0132(7) 0.0038(7)

loop_
_atom_type_symbol
_atom_type_scat_dispersion_real
_atom_type_scat_dispersion_imag
_atom_type_scat_Cromer_Mann_a1
_atom_type_scat_Cromer_Mann_a2
_atom_type_scat_Cromer_Mann_a3
_atom_type_scat_Cromer_Mann_a4
_atom_type_scat_Cromer_Mann_b1
_atom_type_scat_Cromer_Mann_b2
_atom_type_scat_Cromer_Mann_b3
_atom_type_scat_Cromer_Mann_b4
_atom_type_scat_Cromer_Mann_c
_atom_type_scat_source
_atom_type_scat_dispersion_source
H 0.00000 0.00000 0.49300 0.32291 0.14019 0.04081 10.51090 26.12570 3.14236 57.79970 0.0030380000826 'International Tables Volume C Table 6.1.1.4 (pp. 500-502)' 'Henke, Gullikson and Davis, At. Data and Nucl. Data Tables, 1993, 54, 2'
C 0.00347 0.00161 2.31000 1.02000 1.58860 0.86500 20.84390 10.20750 0.56870 51.65120 0.215599998832 'International Tables Volume C Table 6.1.1.4 (pp. 500-502)' 'Henke, Gullikson and Davis, At. Data and Nucl. Data Tables, 1993, 54, 2'
N 0.00653 0.00323 12.21260 3.13220 2.01250 1.16630 0.00570 9.89330 28.99750 0.58260 -11.5290002823 'International Tables Volume C Table 6.1.1.4 (pp. 500-502)' 'Henke, Gullikson and Davis, At. Data and Nucl. Data Tables, 1993, 54, 2'
O 0.01158 0.00611 3.04850 2.28680 1.54630 0.86700 13.27710 5.70110 0.32390 32.90890 0.250800013542 'International Tables Volume C Table 6.1.1.4 (pp. 500-502)' 'Henke, Gullikson and Davis, At. Data and Nucl. Data Tables, 1993, 54, 2'
Ni 0.35663 1.12491 12.83760 7.29200 4.44380 2.38000 3.87850 0.25650 12.17630 66.34210 1.03410005569 'International Tables Volume C Table 6.1.1.4 (pp. 500-502)' 'Henke, Gullikson and Davis, At. Data and Nucl. Data Tables, 1993, 54, 2'

loop_
_geom_angle_atom_site_label_1
_geom_angle_atom_site_label_2
_geom_angle_atom_site_label_3
_geom_angle
_geom_angle_site_symmetry_1
_geom_angle_site_symmetry_3
O3 Ni1 O1 88.75(6) . .
N1 Ni1 O1 91.12(7) . .
N1 Ni1 O3 88.82(7) . .
N2 Ni1 O1 90.64(7) . .
N2 Ni1 O3 89.53(7) . .
N2 Ni1 N1 177.56(8) . .
O6 Ni1 O1 177.07(6) . .
O6 Ni1 O3 91.57(6) . .
O6 Ni1 N1 85.97(7) . .
O6 Ni1 N2 92.28(7) . .
O2 Ni1 O1 85.36(6) 2_646 .
O2 Ni1 O3 174.07(6) 2_646 .
O2 Ni1 N1 91.94(7) 2_646 .
O2 Ni1 N2 89.88(7) 2_646 .
O2 Ni1 O6 94.34(6) 2_646 .
C1 O1 Ni1 131.85(14) . .
C7 O3 Ni1 127.90(12) . .
C8 C6 C7 120.96(19) . .
C5 C6 C7 120.59(19) . .
C5 C6 C8 118.39(19) . .
C9 N1 Ni1 122.2(2) . .
C12 N1 Ni1 120.32(18) . .
C12 N1 C9 117.4(3) . .
C6 C7 O3 117.96(18) . .
C2 C7 O3 124.24(19) . .
C2 C7 C6 117.81(19) . .
C17 N2 Ni1 120.81(17) . .
C13 N2 Ni1 122.39(19) . .
C13 N2 C17 116.7(2) . .
H3 O4 C8 106(2) . .
C1 C2 C7 124.41(19) . .
C3 C2 C7 118.70(19) . .
C3 C2 C1 116.87(18) . .
C2 C1 O1 121.34(18) . .
O2 C1 O1 121.66(19) . .
O2 C1 C2 116.99(19) . .
O4 C8 C6 116.9(2) . .
O5 C8 C6 123.5(2) . .
O5 C8 O4 119.6(2) . .
H6 C5 C6 119.52(12) . .
C4 C5 C6 121.0(2) . .
C4 C5 H6 119.52(13) . .
H16 C17 N2 118.01(15) . .
C16 C17 N2 124.0(3) . .
C16 C17 H16 118.01(19) . .
H4 C3 C2 118.58(12) . .
C4 C3 C2 122.8(2) . .
C4 C3 H4 118.58(13) . .
H15 C16 C17 120.69(19) . .
C15 C16 C17 118.6(3) . .
C15 C16 H15 120.7(2) . .
C3 C4 C5 119.1(2) . .
H5 C4 C5 120.47(13) . .
H5 C4 C3 120.47(13) . .
H7 C9 N1 118.44(18) . .
C11 C9 N1 123.1(3) . .
C11 C9 H7 118.4(2) . .
H11 C12 N1 118.26(16) . .
C10 C12 N1 123.5(3) . .
C10 C12 H11 118.3(2) . .
H12 C13 N2 118.73(16) . .
C14 C13 N2 122.5(3) . .
C14 C13 H12 118.7(2) . .
H14 C15 C16 120.4(2) . .
C14 C15 C16 119.2(3) . .
C14 C15 H14 120.4(2) . .
H10 C10 C12 121.1(2) . .
C18 C10 C12 117.9(4) . .
C18 C10 H10 121.1(3) . .
C15 C14 C13 119.0(3) . .
H13 C14 C13 120.5(2) . .
H13 C14 C15 120.5(2) . .
H8 C11 C9 120.6(2) . .
C18 C11 C9 118.7(4) . .
C18 C11 H8 120.6(3) . .
C11 C18 C10 119.4(4) . .
H9 C18 C10 120.3(3) . .
H9 C18 C11 120.3(3) . .
H1 O6 Ni1 102.28(15) . .
H2 O6 Ni1 123.35(17) . .
H2 O6 H1 108.3(2) . .
C1 O2 Ni1 129.90(14) . 2_656

loop_
_geom_bond_atom_site_label_1
_geom_bond_atom_site_label_2
_geom_bond_distance
_geom_bond_site_symmetry_2
Ni1 O1 2.0057(14) .
Ni1 O3 2.0145(14) .
Ni1 N1 2.118(2) .
Ni1 N2 2.100(2) .
Ni1 O6 2.0790(14) .
Ni1 O2 2.0498(14) 2_646
O1 C1 1.271(2) .
O3 C7 1.320(2) .
C6 C7 1.430(3) .
C6 C8 1.484(3) .
C6 C5 1.386(3) .
N1 C9 1.321(3) .
N1 C12 1.326(3) .
C7 C2 1.422(3) .
N2 C17 1.330(3) .
N2 C13 1.331(3) .
O4 C8 1.315(3) .
O4 H3 0.86(3) .
C2 C1 1.497(3) .
C2 C3 1.389(3) .
C1 O2 1.259(2) .
C8 O5 1.223(2) .
C5 H6 0.9300 .
C5 C4 1.375(3) .
C17 H16 0.9300 .
C17 C16 1.366(4) .
C3 H4 0.9300 .
C3 C4 1.378(3) .
C16 H15 0.9300 .
C16 C15 1.354(4) .
C4 H5 0.9300 .
C9 H7 0.9300 .
C9 C11 1.367(4) .
C12 H11 0.9300 .
C12 C10 1.371(4) .
C13 H12 0.9300 .
C13 C14 1.384(4) .
C15 H14 0.9300 .
C15 C14 1.361(5) .
C10 H10 0.9300 .
C10 C18 1.369(5) .
C14 H13 0.9300 .
C11 H8 0.9300 .
C11 C18 1.361(5) .
C18 H9 0.9300 .
O6 H1 0.857(2) .
O6 H2 0.845(2) .

loop_
_restr_distance_atom_site_label_1
_restr_distance_atom_site_label_2
_restr_distance_site_symmetry_2
_restr_distance_target
_restr_distance_target_weight_param
_restr_distance_diff
O6 H1 1 0.8500 0.0100 -0.0068
O6 H2 1 0.8500 0.0100 0.0054
H1 H2 1 1.4000 0.0200 0.0208
